data_4073477
loop_
_publ_author_name
'Grotjahn, Douglas B.'
'Zeng, Xi'
'Cooksy, Andrew L.'
'Kassel, W. Scott'
'DiPasquale, Antonio G.'
'Zakharov, Lev. N.'
'Rheingold, Arnold L.'

_publ_section_title
;
 Experimental and Computational Study of the Transformation of Terminal
 Alkynes to Vinylidene Ligands ontrans-(Chloro)bis(phosphine)Rh Fragments
 and Effects of Phosphine Substituents
;
_journal_issue 14
_journal_name_full Organometallics
_journal_page_first 3385
_journal_paper_doi 10.1021/om700355r
_journal_volume 26
_journal_year 2007
_chemical_formula_sum 'C27 H42 Cl O P2 Rh'
_chemical_formula_weight 582.91
_chemical_name_systematic
; 

 ? 

;
_space_group_IT_number 14
_symmetry_cell_setting monoclinic
_symmetry_space_group_name_Hall '-P 2ybc'
_symmetry_space_group_name_H-M 'P 1 21/c 1'
_atom_sites_solution_hydrogens geom
_atom_sites_solution_primary direct
_atom_sites_solution_secondary difmap
_audit_creation_method SHELXL-97
_cell_angle_alpha 90.00
_cell_angle_beta 113.509(15)
_cell_angle_gamma 90.00
_cell_formula_units_Z 2
_cell_length_a 10.232(11)
_cell_length_b 15.409(17)
_cell_length_c 9.569(10)
_cell_measurement_reflns_used 5307
_cell_measurement_temperature 208(2)
_cell_measurement_theta_max 28.02
_cell_measurement_theta_min 2.52
_cell_volume 1383(3)
_computing_cell_refinement 'Bruker SMART'
_computing_data_collection 'Bruker SMART'
_computing_data_reduction 'Bruker SAINT'
_computing_molecular_graphics 'Bruker SHELXTL'
_computing_publication_material 'Bruker SHELXTL'
_computing_structure_refinement 'SHELXL-97 (Sheldrick, 1997)'
_computing_structure_solution 'SHELXS-97 (Sheldrick, 1990)'
_diffrn_ambient_temperature 208(2)
_diffrn_measured_fraction_theta_full 1.000
_diffrn_measured_fraction_theta_max 1.000
_diffrn_measurement_device_type 'CCD area detector'
_diffrn_measurement_method 'phi and omega scans'
_diffrn_radiation_monochromator graphite
_diffrn_radiation_source 'fine-focus sealed tube'
_diffrn_radiation_type MoK\a
_diffrn_radiation_wavelength 0.71073
_diffrn_reflns_av_R_equivalents 0.0370
_diffrn_reflns_av_sigmaI/netI 0.0386
_diffrn_reflns_limit_h_max 12
_diffrn_reflns_limit_h_min -12
_diffrn_reflns_limit_k_max 18
_diffrn_reflns_limit_k_min -19
_diffrn_reflns_limit_l_max 11
_diffrn_reflns_limit_l_min -11
_diffrn_reflns_number 8269
_diffrn_reflns_theta_full 25.00
_diffrn_reflns_theta_max 25.99
_diffrn_reflns_theta_min 2.17
_exptl_absorpt_coefficient_mu 0.847
_exptl_absorpt_correction_T_max 0.9431
_exptl_absorpt_correction_T_min 0.7853
_exptl_absorpt_correction_type multi-scan
_exptl_absorpt_process_details sadabs
_exptl_crystal_colour pale-yellow
_exptl_crystal_density_diffrn 1.399
_exptl_crystal_density_method 'not measured'
_exptl_crystal_description blades
_exptl_crystal_F_000 608
_exptl_crystal_size_max 0.30
_exptl_crystal_size_mid 0.12
_exptl_crystal_size_min 0.07
_refine_diff_density_max 0.712
_refine_diff_density_min -1.035
_refine_diff_density_rms 0.091
_refine_ls_extinction_method none
_refine_ls_goodness_of_fit_ref 1.089
_refine_ls_hydrogen_treatment constr
_refine_ls_matrix_type full
_refine_ls_number_parameters 151
_refine_ls_number_reflns 2714
_refine_ls_number_restraints 0
_refine_ls_restrained_S_all 1.089
_refine_ls_R_factor_all 0.0498
_refine_ls_R_factor_gt 0.0475
_refine_ls_shift/su_max 0.083
_refine_ls_shift/su_mean 0.008
_refine_ls_structure_factor_coef Fsqd
_refine_ls_weighting_details 'calc w=1/[\s^2^(Fo^2^)+(0.0300P)^2^+6.0000P] where P=(Fo^2^+2Fc^2^)/3'
_refine_ls_weighting_scheme calc
_refine_ls_wR_factor_gt 0.1119
_refine_ls_wR_factor_ref 0.1133
_reflns_number_gt 2597
_reflns_number_total 2714
_reflns_threshold_expression >2sigma(I)
_cod_data_source_file om700355r-file005.cif
_cod_data_source_block grot210a
_cod_depositor_comments
;
The following automatic conversions were performed:

'_symmetry_cell_setting' value 'Monoclinic' changed to 'monoclinic'
according to /home/saulius/struct/CIF-dictionaries/cif_core.dic
dictionary named 'cif_core.dic' version 2.4.1 from 2010-06-29.

Automatic conversion script
Id: cif_fix_values 1715 2011-07-08 13:25:40Z adriana 
;
_cod_original_sg_symbol_H-M P2(1)/c
_cod_database_code 4073477

loop_
_symmetry_equiv_pos_as_xyz
'x, y, z'
'-x, y+1/2, -z+1/2'
'-x, -y, -z'
'x, -y-1/2, z-1/2'

loop_
_atom_site_label
_atom_site_type_symbol
_atom_site_fract_x
_atom_site_fract_y
_atom_site_fract_z
_atom_site_U_iso_or_equiv
_atom_site_adp_type
_atom_site_occupancy
_atom_site_symmetry_multiplicity
_atom_site_calc_flag
_atom_site_refinement_flags
Rh1 Rh 0.0000 1.0000 0.0000 0.01964(7) Uani 1 2 d S
Cl1 Cl 0.07460(17) 0.89208(10) -0.15125(17) 0.0579(4) Uani 0.73 1 d P
P1 P 0.12847(7) 0.92284(5) 0.22263(8) 0.02031(16) Uani 1 1 d .
C1 C 0.1896(3) 0.9854(2) 0.4024(3) 0.0314(8) Uani 1 1 d .
H1A H 0.1038 1.0126 0.4071 0.038 Uiso 1 1 calc R
C2 C 0.2889(4) 1.0596(2) 0.4017(4) 0.0442(10) Uani 1 1 d .
H2A H 0.3191 1.0912 0.4971 0.066 Uiso 1 1 calc R
H2B H 0.2387 1.0986 0.3178 0.066 Uiso 1 1 calc R
H2C H 0.3718 1.0360 0.3897 0.066 Uiso 1 1 calc R
C3 C 0.2563(4) 0.9296(3) 0.5453(4) 0.0460(10) Uani 1 1 d .
H3A H 0.2859 0.9663 0.6349 0.069 Uiso 1 1 calc R
H3B H 0.3384 0.8992 0.5430 0.069 Uiso 1 1 calc R
H3C H 0.1868 0.8877 0.5487 0.069 Uiso 1 1 calc R
C4 C 0.0125(3) 0.8377(2) 0.2476(4) 0.0301(7) Uani 1 1 d .
H4A H 0.0711 0.8004 0.3342 0.036 Uiso 1 1 calc R
C5 C -0.0489(4) 0.7815(2) 0.1060(4) 0.0446(10) Uani 1 1 d .
H5A H -0.1092 0.7370 0.1208 0.067 Uiso 1 1 calc R
H5B H 0.0281 0.7544 0.0873 0.067 Uiso 1 1 calc R
H5C H -0.1049 0.8173 0.0193 0.067 Uiso 1 1 calc R
C6 C -0.1051(3) 0.8793(3) 0.2857(4) 0.0469(10) Uani 1 1 d .
H6A H -0.1648 0.8342 0.3000 0.070 Uiso 1 1 calc R
H6B H -0.1625 0.9170 0.2028 0.070 Uiso 1 1 calc R
H6C H -0.0624 0.9130 0.3786 0.070 Uiso 1 1 calc R
C7 C 0.2889(3) 0.86576(19) 0.2326(3) 0.0238(7) Uani 1 1 d .
C8 C 0.3841(3) 0.9019(2) 0.1769(3) 0.0260(7) Uani 1 1 d .
C9 C 0.5015(3) 0.8537(2) 0.1870(4) 0.0379(9) Uani 1 1 d .
H9A H 0.5655 0.8776 0.1492 0.046 Uiso 1 1 calc R
C10 C 0.5282(3) 0.7717(2) 0.2503(4) 0.0401(9) Uani 1 1 d .
H10A H 0.6088 0.7405 0.2551 0.048 Uiso 1 1 calc R
C11 C 0.4355(3) 0.7360(2) 0.3065(4) 0.0374(9) Uani 1 1 d .
H11A H 0.4526 0.6804 0.3507 0.045 Uiso 1 1 calc R
C12 C 0.3179(3) 0.7825(2) 0.2972(4) 0.0311(8) Uani 1 1 d .
H12A H 0.2548 0.7577 0.3353 0.037 Uiso 1 1 calc R
C13 C 0.3691(3) 0.9905(2) 0.1059(4) 0.0389(9) Uani 1 1 d .
H13A H 0.4477 1.0007 0.0757 0.058 Uiso 1 1 calc R
H13B H 0.3701 1.0342 0.1793 0.058 Uiso 1 1 calc R
H13C H 0.2798 0.9937 0.0170 0.058 Uiso 1 1 calc R
C14 C 0.0614(8) 0.9251(5) -0.1093(9) 0.053(2) Uani 0.50 1 d P

loop_
_atom_site_aniso_label
_atom_site_aniso_U_11
_atom_site_aniso_U_22
_atom_site_aniso_U_33
_atom_site_aniso_U_23
_atom_site_aniso_U_13
_atom_site_aniso_U_12
Rh1 0.01883(12) 0.01935(14) 0.01929(13) 0.00188(11) 0.00606(10) 0.00106(11)
Cl1 0.0593(8) 0.0492(8) 0.0494(7) 0.0074(6) 0.0050(6) -0.0011(7)
P1 0.0188(3) 0.0209(3) 0.0204(3) 0.0028(3) 0.0070(2) 0.0020(3)
C1 0.0333(14) 0.0344(16) 0.0207(13) -0.0039(12) 0.0046(11) 0.0061(13)
C2 0.0434(18) 0.0372(18) 0.0381(18) -0.0131(15) 0.0017(15) -0.0034(16)
C3 0.0467(18) 0.060(2) 0.0238(15) 0.0036(15) 0.0065(14) 0.0150(18)
C4 0.0248(12) 0.0292(15) 0.0373(14) 0.0138(12) 0.0134(11) 0.0007(12)
C5 0.0399(17) 0.0354(18) 0.0478(19) 0.0087(15) 0.0063(15) -0.0133(15)
C6 0.0283(14) 0.054(2) 0.067(2) 0.0221(17) 0.0276(14) 0.0082(15)
C7 0.0196(11) 0.0287(14) 0.0219(12) 0.0008(11) 0.0069(10) 0.0032(11)
C8 0.0204(12) 0.0335(15) 0.0227(12) -0.0018(11) 0.0072(10) -0.0027(11)
C9 0.0242(13) 0.054(2) 0.0376(16) -0.0044(15) 0.0140(12) -0.0002(14)
C10 0.0262(14) 0.048(2) 0.0436(17) -0.0073(15) 0.0113(13) 0.0096(14)
C11 0.0353(15) 0.0296(16) 0.0406(17) -0.0017(13) 0.0081(13) 0.0111(13)
C12 0.0309(13) 0.0296(15) 0.0325(14) 0.0028(12) 0.0123(12) 0.0051(12)
C13 0.0248(13) 0.0435(19) 0.0485(17) 0.0104(15) 0.0147(13) -0.0037(14)
C14 0.029(3) 0.062(4) 0.037(4) 0.042(3) -0.019(3) -0.020(3)

loop_
_atom_type_symbol
_atom_type_description
_atom_type_scat_dispersion_real
_atom_type_scat_dispersion_imag
_atom_type_scat_source
C C 0.0033 0.0016 'International Tables Vol C Tables 4.2.6.8 and 6.1.1.4'
H H 0.0000 0.0000 'International Tables Vol C Tables 4.2.6.8 and 6.1.1.4'
O O 0.0106 0.0060 'International Tables Vol C Tables 4.2.6.8 and 6.1.1.4'
P P 0.1023 0.0942 'International Tables Vol C Tables 4.2.6.8 and 6.1.1.4'
Cl Cl 0.1484 0.1585 'International Tables Vol C Tables 4.2.6.8 and 6.1.1.4'
Rh Rh -1.1178 0.9187 'International Tables Vol C Tables 4.2.6.8 and 6.1.1.4'

loop_
_geom_angle_atom_site_label_1
_geom_angle_atom_site_label_2
_geom_angle_atom_site_label_3
_geom_angle
_geom_angle_site_symmetry_1
_geom_angle_site_symmetry_3
C14 Rh1 C14 180.000(2) . 3_575
C14 Rh1 P1 90.2(2) . .
C14 Rh1 P1 89.8(2) 3_575 .
C14 Rh1 P1 89.8(2) . 3_575
C14 Rh1 P1 90.2(2) 3_575 3_575
P1 Rh1 P1 180.0 . 3_575
C14 Rh1 Cl1 177.2(3) . 3_575
C14 Rh1 Cl1 2.8(3) 3_575 3_575
P1 Rh1 Cl1 90.07(9) . 3_575
P1 Rh1 Cl1 89.93(9) 3_575 3_575
C14 Rh1 Cl1 2.8(3) . .
C14 Rh1 Cl1 177.2(3) 3_575 .
P1 Rh1 Cl1 89.93(9) . .
P1 Rh1 Cl1 90.07(9) 3_575 .
Cl1 Rh1 Cl1 180.0 3_575 .
C14 Cl1 Rh1 7.4(7) . .
C7 P1 C4 105.11(16) . .
C7 P1 C1 103.77(14) . .
C4 P1 C1 104.27(16) . .
C7 P1 Rh1 117.33(11) . .
C4 P1 Rh1 108.85(11) . .
C1 P1 Rh1 116.24(12) . .
C3 C1 C2 111.4(3) . .
C3 C1 P1 113.8(2) . .
C2 C1 P1 111.3(2) . .
C5 C4 C6 111.5(3) . .
C5 C4 P1 110.4(2) . .
C6 C4 P1 109.9(2) . .
C8 C7 C12 118.4(3) . .
C8 C7 P1 122.3(2) . .
C12 C7 P1 119.3(2) . .
C9 C8 C7 118.5(3) . .
C9 C8 C13 116.7(3) . .
C7 C8 C13 124.9(3) . .
C10 C9 C8 122.5(3) . .
C11 C10 C9 119.3(3) . .
C12 C11 C10 119.3(3) . .
C11 C12 C7 122.1(3) . .
Cl1 C14 Rh1 169.8(9) . .

loop_
_geom_bond_atom_site_label_1
_geom_bond_atom_site_label_2
_geom_bond_distance
_geom_bond_site_symmetry_2
Rh1 C14 1.829(10) .
Rh1 C14 1.829(10) 3_575
Rh1 P1 2.3336(19) .
Rh1 P1 2.3336(19) 3_575
Rh1 Cl1 2.515(2) 3_575
Rh1 Cl1 2.515(2) .
Cl1 C14 0.694(10) .
P1 C7 1.831(3) .
P1 C4 1.848(3) .
P1 C1 1.849(3) .
C1 C3 1.526(5) .
C1 C2 1.531(5) .
C4 C5 1.516(5) .
C4 C6 1.530(5) .
C7 C8 1.398(4) .
C7 C12 1.404(4) .
C8 C9 1.383(5) .
C8 C13 1.505(5) .
C9 C10 1.380(5) .
C10 C11 1.377(6) .
C11 C12 1.372(5) .
